data_7236226
loop_
_publ_author_name
'Patil, Sagar K.'
'Ghosh, Rajib'
'Kennedy, Princy'
'Mobin, Shaikh M.'
'Das, Dipanwita'

_publ_section_title
;
 Potential anion sensing properties by a redox and substitution series of
 [Ru(bpy)3&#x2212;n(Hdpa)n]2+, n = 1--3; Hdpa =
 2,2&#x2032;-dipyridylamine: selective recognition and stoichiometric
 binding with cyanide and fluoride ions
;
_journal_issue 67
_journal_name_full 'RSC Advances'
_journal_page_first 62310
_journal_paper_doi 10.1039/C6RA09566F
_journal_volume 6
_journal_year 2016
_chemical_formula_moiety 'C30 H24 B F4 N7 Ru'
_chemical_formula_sum 'C30 H24 B F4 N7 Ru'
_chemical_formula_weight 670.44
_chemical_name_systematic '[Ru(bpy)2(dpa)](BF4)'
_space_group_crystal_system trigonal
_space_group_IT_number 154
_space_group_name_Hall 'P 32 2"'
_space_group_name_H-M_alt 'P 32 2 1'
_atom_sites_solution_hydrogens geom
_audit_creation_method SHELXL-2014/7
_audit_update_record
;
2016-03-22 deposited with the CCDC.
2016-06-20 downloaded from the CCDC.
;
_cell_angle_alpha 90
_cell_angle_beta 90
_cell_angle_gamma 120
_cell_formula_units_Z 6
_cell_length_a 13.0588(3)
_cell_length_b 13.0588(3)
_cell_length_c 31.5888(11)
_cell_measurement_reflns_used 16331
_cell_measurement_temperature 293(2)
_cell_measurement_theta_max 32.1600
_cell_measurement_theta_min 3.1136
_cell_volume 4665.2(2)
_computing_cell_refinement 'CrysAlis RED, Oxford Diffraction Ltd.,'
_computing_data_collection 'CrysAlis CCD, Oxford Diffraction Ltd.,'
_computing_data_reduction 'CrysAlis RED, Oxford Diffraction Ltd.,'
_computing_molecular_graphics Ortep3
_computing_publication_material Shelx97
_computing_structure_refinement 'SHELXL-2014/7 (Sheldrick, 2014)'
_computing_structure_solution 'SHELXS-97 (Sheldrick, 1997)'
_diffrn_ambient_temperature 293(2)
_diffrn_detector_area_resol_mean 15.9948
_diffrn_measured_fraction_theta_full 0.997
_diffrn_measured_fraction_theta_max 0.997
_diffrn_measurement_device_type 'OXFORD DIFFRACTION SUPER NOVA'
_diffrn_measurement_method \w/q-scan
_diffrn_radiation_monochromator graphite
_diffrn_radiation_source 'Micro-Focus (Mo) X-ray Source'
_diffrn_radiation_type MoK\a
_diffrn_radiation_wavelength 0.71073
_diffrn_reflns_av_R_equivalents 0.0457
_diffrn_reflns_av_unetI/netI 0.0253
_diffrn_reflns_Laue_measured_fraction_full 0.997
_diffrn_reflns_Laue_measured_fraction_max 0.997
_diffrn_reflns_limit_h_max 15
_diffrn_reflns_limit_h_min -15
_diffrn_reflns_limit_k_max 15
_diffrn_reflns_limit_k_min -15
_diffrn_reflns_limit_l_max 37
_diffrn_reflns_limit_l_min -37
_diffrn_reflns_number 39962
_diffrn_reflns_point_group_measured_fraction_full 0.999
_diffrn_reflns_point_group_measured_fraction_max 0.999
_diffrn_reflns_theta_full 24.994
_diffrn_reflns_theta_max 24.994
_diffrn_reflns_theta_min 3.120
_exptl_absorpt_coefficient_mu 0.559
_exptl_absorpt_correction_T_max 1.00000
_exptl_absorpt_correction_T_min 0.57655
_exptl_absorpt_correction_type multi-scan
_exptl_absorpt_process_details
;
CrysAlisPro, Agilent Technologies,
Version 1.171.36.20 (release 27-06-2012 CrysAlis171 .NET)
(compiled Jul 11 2012,15:38:31)
Empirical absorption correction using spherical harmonics,
 implemented in SCALE3 ABSPACK scaling algorithm.
;
_exptl_crystal_colour black
_exptl_crystal_density_diffrn 1.432
_exptl_crystal_density_method 'not measured'
_exptl_crystal_description block
_exptl_crystal_F_000 2028
_exptl_crystal_size_max 0.330
_exptl_crystal_size_mid 0.260
_exptl_crystal_size_min 0.220
_refine_diff_density_max 1.676
_refine_diff_density_min -1.035
_refine_diff_density_rms 0.134
_refine_ls_abs_structure_details
;
 Flack x determined using 1768 quotients [(I+)-(I-)]/[(I+)+(I-)]
 (Parsons, Flack and Wagner, Acta Cryst. B69 (2013) 249-259).
;
_refine_ls_abs_structure_Flack 0.474(16)
_refine_ls_extinction_method none
_refine_ls_goodness_of_fit_ref 1.108
_refine_ls_hydrogen_treatment constr
_refine_ls_matrix_type full
_refine_ls_number_parameters 433
_refine_ls_number_reflns 5487
_refine_ls_number_restraints 482
_refine_ls_restrained_S_all 1.089
_refine_ls_R_factor_all 0.0982
_refine_ls_R_factor_gt 0.0879
_refine_ls_shift/su_max 0.000
_refine_ls_shift/su_mean 0.000
_refine_ls_structure_factor_coef Fsqd
_refine_ls_weighting_details 'w=1/[\s^2^(Fo^2^)+(0.1441P)^2^+11.8312P] where P=(Fo^2^+2Fc^2^)/3'
_refine_ls_weighting_scheme calc
_refine_ls_wR_factor_gt 0.2427
_refine_ls_wR_factor_ref 0.2582
_reflns_Friedel_coverage 0.756
_reflns_Friedel_fraction_full 1.000
_reflns_Friedel_fraction_max 1.000
_reflns_number_gt 4778
_reflns_number_total 5487
_reflns_threshold_expression 'I > 2\s(I)'
_cod_data_source_file c6ra09566f2.cif
_cod_data_source_block shelx
_cod_original_cell_volume 4665.2(3)
_cod_database_code 7236226
_shelx_shelxl_version_number 2014/7
_shelx_space_group_comment
;
The symmetry employed for this shelxl refinement is uniquely defined
by the following loop, which should always be used as a source of
symmetry information in preference to the above space-group names.
They are only intended as comments.
;
_shelx_estimated_absorpt_t_min 0.837
_shelx_estimated_absorpt_t_max 0.887

loop_
_space_group_symop_operation_xyz
'x, y, z'
'-y, x-y, z+2/3'
'-x+y, -x, z+1/3'
'y, x, -z'
'x-y, -y, -z+1/3'
'-x, -x+y, -z+2/3'

loop_
_atom_site_label
_atom_site_type_symbol
_atom_site_fract_x
_atom_site_fract_y
_atom_site_fract_z
_atom_site_U_iso_or_equiv
_atom_site_adp_type
_atom_site_occupancy
_atom_site_site_symmetry_order
_atom_site_calc_flag
_atom_site_refinement_flags_posn
_atom_site_refinement_flags_adp
_atom_site_refinement_flags_occupancy
Ru1 Ru 0.33404(9) 0.14302(9) 0.29233(3) 0.0616(4) Uani 1 1 d . U .
N1 N 0.4765(10) 0.2260(13) 0.3331(4) 0.074(3) Uani 1 1 d . U .
N2 N 0.2832(11) 0.0196(10) 0.3393(3) 0.066(2) Uani 1 1 d . U .
N3 N 0.3944(11) 0.0475(11) 0.2597(4) 0.074(3) Uani 1 1 d . U .
N4 N 0.1922(10) 0.0396(10) 0.2533(4) 0.068(3) Uani 1 1 d . U .
N5 N 0.4001(14) 0.2770(10) 0.2457(4) 0.084(3) Uani 1 1 d . U .
N6 N 0.2566(12) 0.2303(11) 0.3212(4) 0.072(3) Uani 1 1 d . U .
N7 N 0.2551(15) 0.3329(14) 0.2579(6) 0.106(4) Uani 1 1 d . U .
C1 C 0.5701(15) 0.3316(18) 0.3288(5) 0.092(4) Uani 1 1 d . U .
H1 H 0.5725 0.3772 0.3058 0.110 Uiso 1 1 calc R U .
C2 C 0.662(2) 0.378(2) 0.3555(6) 0.114(5) Uani 1 1 d . U .
H2 H 0.7268 0.4519 0.3495 0.137 Uiso 1 1 calc R U .
C3 C 0.6653(18) 0.322(2) 0.3904(7) 0.111(5) Uani 1 1 d . U .
H3 H 0.7278 0.3551 0.4095 0.133 Uiso 1 1 calc R U .
C4 C 0.5629(18) 0.204(2) 0.3961(6) 0.102(5) Uani 1 1 d . U .
H4 H 0.5593 0.1586 0.4193 0.123 Uiso 1 1 calc R U .
C5 C 0.4724(14) 0.1615(17) 0.3677(5) 0.078(3) Uani 1 1 d . U .
C6 C 0.3664(14) 0.0485(15) 0.3714(5) 0.078(3) Uani 1 1 d . U .
C7 C 0.346(2) -0.0306(19) 0.4040(6) 0.102(5) Uani 1 1 d . U .
H7 H 0.4019 -0.0121 0.4251 0.122 Uiso 1 1 calc R U .
C8 C 0.239(2) -0.139(2) 0.4050(6) 0.109(5) Uani 1 1 d . U .
H8 H 0.2248 -0.1910 0.4273 0.131 Uiso 1 1 calc R U .
C9 C 0.1557(18) -0.1694(19) 0.3740(6) 0.096(4) Uani 1 1 d . U .
H9 H 0.0856 -0.2417 0.3740 0.115 Uiso 1 1 calc R U .
C10 C 0.1827(14) -0.0849(14) 0.3422(5) 0.080(4) Uani 1 1 d . U .
H10 H 0.1262 -0.1027 0.3212 0.096 Uiso 1 1 calc R U .
C11 C 0.5009(16) 0.0539(18) 0.2642(6) 0.096(5) Uani 1 1 d . U .
H11 H 0.5535 0.1074 0.2838 0.115 Uiso 1 1 calc R U .
C12 C 0.5361(16) -0.0132(17) 0.2417(6) 0.094(5) Uani 1 1 d . U .
H12 H 0.6091 -0.0072 0.2466 0.112 Uiso 1 1 calc R U .
C13 C 0.4632(18) -0.086(2) 0.2131(6) 0.105(5) Uani 1 1 d . U .
H13 H 0.4877 -0.1272 0.1956 0.126 Uiso 1 1 calc R U .
C14 C 0.3476(17) -0.1032(17) 0.2084(6) 0.089(4) Uani 1 1 d . U .
H14 H 0.2925 -0.1602 0.1903 0.106 Uiso 1 1 calc R U .
C15 C 0.3211(13) -0.0305(12) 0.2323(5) 0.068(3) Uani 1 1 d . U .
C16 C 0.2046(12) -0.0404(12) 0.2281(4) 0.066(3) Uani 1 1 d . U .
C17 C 0.1164(15) -0.1201(14) 0.2025(6) 0.086(4) Uani 1 1 d . U .
H17 H 0.1272 -0.1717 0.1853 0.104 Uiso 1 1 calc R U .
C18 C 0.0110(16) -0.1208(16) 0.2033(6) 0.092(4) Uani 1 1 d . U .
H18 H -0.0517 -0.1767 0.1872 0.110 Uiso 1 1 calc R U .
C19 C -0.0055(15) -0.0400(17) 0.2276(6) 0.096(5) Uani 1 1 d . U .
H19 H -0.0758 -0.0381 0.2269 0.115 Uiso 1 1 calc R U .
C20 C 0.0879(13) 0.0356(14) 0.2522(5) 0.080(4) Uani 1 1 d . U .
H20 H 0.0783 0.0880 0.2694 0.096 Uiso 1 1 calc R U .
C21 C 0.4952(17) 0.2986(15) 0.2229(6) 0.094(4) Uani 1 1 d . U .
H21 H 0.5385 0.2637 0.2319 0.112 Uiso 1 1 calc R U .
C22 C 0.534(2) 0.3690(16) 0.1869(6) 0.107(5) Uani 1 1 d . U .
H22 H 0.6028 0.3864 0.1723 0.128 Uiso 1 1 calc R U .
C23 C 0.453(2) 0.4134(15) 0.1746(6) 0.111(5) Uani 1 1 d . U .
H23 H 0.4666 0.4551 0.1494 0.134 Uiso 1 1 calc R U .
C24 C 0.366(2) 0.3953(19) 0.1979(7) 0.114(6) Uani 1 1 d . U .
H24 H 0.3199 0.4279 0.1894 0.137 Uiso 1 1 calc R U .
C25 C 0.3346(16) 0.3309(14) 0.2349(6) 0.088(4) Uani 1 1 d . U .
C26 C 0.2291(13) 0.3055(14) 0.2994(6) 0.087(4) Uani 1 1 d . U .
C27 C 0.1687(18) 0.3523(19) 0.3206(8) 0.118(5) Uani 1 1 d . U .
H27 H 0.1484 0.4016 0.3061 0.141 Uiso 1 1 calc R U .
C28 C 0.1397(19) 0.328(2) 0.3607(8) 0.119(5) Uani 1 1 d . U .
H28 H 0.0962 0.3586 0.3734 0.143 Uiso 1 1 calc R U .
C29 C 0.169(2) 0.264(2) 0.3835(7) 0.115(7) Uani 1 1 d . U .
H29 H 0.1511 0.2510 0.4121 0.138 Uiso 1 1 calc R U .
C30 C 0.2293(14) 0.2145(14) 0.3621(5) 0.078(4) Uani 1 1 d . U .
H30 H 0.2514 0.1681 0.3777 0.094 Uiso 1 1 calc R U .
B1 B 0.674(9) -0.188(8) 0.175(2) 0.164(10) Uani 0.5 1 d . U P
F1 F 0.596(4) -0.194(4) 0.1514(11) 0.188(11) Uani 0.5 1 d . U P
F2 F 0.741(4) -0.219(4) 0.1592(11) 0.194(11) Uani 0.5 1 d . U P
F3 F 0.691(3) -0.146(3) 0.2095(8) 0.154(9) Uani 0.5 1 d . U P
F4 F 0.754(4) -0.071(4) 0.1549(12) 0.211(11) Uani 0.5 1 d . U P
B2 B 0.475(5) 0.465(5) 0.061(2) 0.123(8) Uani 0.5 1 d . U P
F7 F 0.411(2) 0.349(2) 0.0627(9) 0.125(7) Uani 0.5 1 d . U P
F6 F 0.492(3) 0.511(3) 0.0248(10) 0.175(10) Uani 0.5 1 d . U P
F5 F 0.571(2) 0.520(2) 0.0826(9) 0.139(8) Uani 0.5 1 d . U P
F8 F 0.404(3) 0.502(3) 0.0815(12) 0.166(10) Uani 0.5 1 d . U P

loop_
_atom_site_aniso_label
_atom_site_aniso_U_11
_atom_site_aniso_U_22
_atom_site_aniso_U_33
_atom_site_aniso_U_23
_atom_site_aniso_U_13
_atom_site_aniso_U_12
Ru1 0.0596(7) 0.0592(6) 0.0602(6) -0.0030(4) -0.0093(5) 0.0254(5)
N1 0.065(6) 0.096(7) 0.070(5) -0.016(5) -0.015(4) 0.046(5)
N2 0.075(6) 0.078(5) 0.065(5) 0.004(4) 0.004(4) 0.052(5)
N3 0.063(6) 0.075(7) 0.075(6) -0.006(5) 0.002(5) 0.029(5)
N4 0.065(5) 0.064(6) 0.064(5) 0.004(4) -0.007(4) 0.025(5)
N5 0.085(7) 0.062(5) 0.081(6) -0.001(5) -0.016(5) 0.019(5)
N6 0.065(6) 0.053(6) 0.090(6) -0.003(5) -0.008(5) 0.024(5)
N7 0.097(9) 0.096(10) 0.119(8) 0.030(7) -0.012(6) 0.044(8)
C1 0.076(8) 0.101(9) 0.083(8) -0.027(7) -0.016(6) 0.033(7)
C2 0.109(10) 0.142(12) 0.087(8) -0.047(8) -0.036(8) 0.060(9)
C3 0.100(10) 0.158(13) 0.102(9) -0.035(9) -0.030(8) 0.085(9)
C4 0.100(9) 0.151(12) 0.088(8) -0.027(8) -0.029(7) 0.086(8)
C5 0.081(7) 0.108(8) 0.071(6) -0.011(5) -0.011(5) 0.066(6)
C6 0.087(7) 0.101(7) 0.069(6) -0.002(5) -0.007(5) 0.065(6)
C7 0.122(10) 0.127(10) 0.084(9) 0.013(7) -0.003(8) 0.082(8)
C8 0.130(10) 0.130(12) 0.097(10) 0.021(8) 0.009(8) 0.087(9)
C9 0.107(10) 0.109(10) 0.096(9) 0.026(8) 0.019(7) 0.072(8)
C10 0.079(7) 0.081(7) 0.086(8) 0.010(6) 0.002(6) 0.045(6)
C11 0.078(8) 0.114(11) 0.093(10) -0.007(8) 0.003(7) 0.047(8)
C12 0.081(9) 0.123(12) 0.089(9) -0.002(8) 0.007(7) 0.059(9)
C13 0.111(10) 0.128(13) 0.096(10) -0.013(9) -0.007(8) 0.075(9)
C14 0.098(9) 0.093(10) 0.083(9) -0.009(7) -0.009(7) 0.054(8)
C15 0.072(6) 0.054(6) 0.070(7) 0.004(5) -0.006(5) 0.025(5)
C16 0.070(6) 0.057(6) 0.062(6) 0.010(5) -0.007(5) 0.023(5)
C17 0.089(8) 0.067(8) 0.091(9) -0.009(7) -0.027(7) 0.030(7)
C18 0.085(8) 0.083(9) 0.088(9) -0.002(7) -0.026(7) 0.029(7)
C19 0.075(8) 0.095(10) 0.104(10) -0.017(8) -0.029(7) 0.032(7)
C20 0.065(6) 0.074(8) 0.092(9) -0.001(7) -0.014(6) 0.028(6)
C21 0.088(8) 0.063(8) 0.090(9) -0.004(7) -0.004(6) 0.008(7)
C22 0.114(11) 0.069(9) 0.087(9) -0.010(7) -0.007(8) 0.007(8)
C23 0.123(12) 0.065(9) 0.093(9) 0.004(7) -0.009(8) 0.007(8)
C24 0.125(12) 0.088(12) 0.102(10) 0.019(8) -0.010(8) 0.033(10)
C25 0.081(8) 0.065(8) 0.095(8) 0.005(6) -0.026(6) 0.019(7)
C26 0.069(8) 0.068(8) 0.120(8) 0.015(6) -0.016(6) 0.031(7)
C27 0.101(12) 0.094(12) 0.167(11) 0.018(9) 0.008(9) 0.056(11)
C28 0.107(13) 0.097(12) 0.173(12) 0.018(10) 0.021(10) 0.066(11)
C29 0.133(17) 0.118(15) 0.129(11) -0.001(9) 0.016(10) 0.089(15)
C30 0.081(9) 0.070(8) 0.090(7) -0.004(6) -0.008(6) 0.043(8)
B1 0.21(2) 0.23(2) 0.126(15) -0.074(15) -0.031(14) 0.157(19)
F1 0.23(2) 0.23(3) 0.164(18) -0.085(17) -0.056(16) 0.16(2)
F2 0.22(3) 0.26(3) 0.18(2) -0.089(19) -0.030(17) 0.17(2)
F3 0.18(2) 0.20(2) 0.125(13) -0.061(14) -0.026(13) 0.12(2)
F4 0.26(2) 0.25(2) 0.169(19) -0.052(16) -0.013(17) 0.160(19)
B2 0.107(15) 0.107(13) 0.128(15) 0.009(11) -0.019(12) 0.033(11)
F7 0.093(13) 0.113(12) 0.153(18) 0.012(11) -0.005(12) 0.040(10)
F6 0.19(2) 0.151(18) 0.142(14) 0.013(12) -0.020(13) 0.052(16)
F5 0.110(13) 0.136(17) 0.133(16) 0.014(12) -0.005(11) 0.033(11)
F8 0.153(18) 0.15(2) 0.18(2) -0.020(16) -0.026(15) 0.071(15)

loop_
_atom_type_symbol
_atom_type_description
_atom_type_scat_dispersion_real
_atom_type_scat_dispersion_imag
_atom_type_scat_source
C C 0.0033 0.0016 'International Tables Vol C Tables 4.2.6.8 and 6.1.1.4'
H H 0.0000 0.0000 'International Tables Vol C Tables 4.2.6.8 and 6.1.1.4'
N N 0.0061 0.0033 'International Tables Vol C Tables 4.2.6.8 and 6.1.1.4'
B B 0.0013 0.0007 'International Tables Vol C Tables 4.2.6.8 and 6.1.1.4'
F F 0.0171 0.0103 'International Tables Vol C Tables 4.2.6.8 and 6.1.1.4'
Ru Ru -1.2594 0.8363 'International Tables Vol C Tables 4.2.6.8 and 6.1.1.4'

loop_
_geom_angle_atom_site_label_1
_geom_angle_atom_site_label_2
_geom_angle_atom_site_label_3
_geom_angle
_geom_angle_site_symmetry_3
N2 Ru1 N3 87.6(5) .
N2 Ru1 N4 95.0(5) .
N3 Ru1 N4 78.2(5) .
N2 Ru1 N1 79.2(5) .
N3 Ru1 N1 96.5(5) .
N4 Ru1 N1 172.3(5) .
N2 Ru1 N6 93.3(4) .
N3 Ru1 N6 173.8(5) .
N4 Ru1 N6 95.6(5) .
N1 Ru1 N6 89.8(5) .
N2 Ru1 N5 175.5(6) .
N3 Ru1 N5 91.8(6) .
N4 Ru1 N5 89.3(5) .
N1 Ru1 N5 96.5(6) .
N6 Ru1 N5 87.8(6) .
C1 N1 C5 117.4(13) .
C1 N1 Ru1 127.3(12) .
C5 N1 Ru1 115.3(11) .
C10 N2 C6 117.4(13) .
C10 N2 Ru1 128.1(10) .
C6 N2 Ru1 114.4(10) .
C15 N3 C11 116.3(14) .
C15 N3 Ru1 116.7(10) .
C11 N3 Ru1 127.0(12) .
C20 N4 C16 117.1(13) .
C20 N4 Ru1 127.2(11) .
C16 N4 Ru1 115.5(9) .
C21 N5 C25 120.0(15) .
C21 N5 Ru1 120.1(14) .
C25 N5 Ru1 119.3(13) .
C30 N6 C26 116.8(14) .
C30 N6 Ru1 120.5(10) .
C26 N6 Ru1 122.7(12) .
C25 N7 C26 129.9(16) .
N1 C1 C2 124(2) .
N1 C1 H1 117.9 .
C2 C1 H1 117.9 .
C3 C2 C1 123(3) .
C3 C2 H2 118.7 .
C1 C2 H2 118.7 .
C2 C3 C4 114.7(19) .
C2 C3 H3 122.7 .
C4 C3 H3 122.7 .
C5 C4 C3 120(2) .
C5 C4 H4 120.0 .
C3 C4 H4 120.0 .
N1 C5 C4 121.0(18) .
N1 C5 C6 114.9(13) .
C4 C5 C6 124.1(18) .
C7 C6 N2 120.1(17) .
C7 C6 C5 123.8(16) .
N2 C6 C5 116.0(14) .
C6 C7 C8 119.8(19) .
C6 C7 H7 120.1 .
C8 C7 H7 120.1 .
C9 C8 C7 121.3(19) .
C9 C8 H8 119.4 .
C7 C8 H8 119.4 .
C8 C9 C10 116(2) .
C8 C9 H9 122.1 .
C10 C9 H9 122.1 .
N2 C10 C9 125.6(16) .
N2 C10 H10 117.2 .
C9 C10 H10 117.2 .
N3 C11 C12 124.4(17) .
N3 C11 H11 117.8 .
C12 C11 H11 117.8 .
C13 C12 C11 117.9(18) .
C13 C12 H12 121.1 .
C11 C12 H12 121.1 .
C12 C13 C14 120.9(19) .
C12 C13 H13 119.6 .
C14 C13 H13 119.6 .
C15 C14 C13 116.5(17) .
C15 C14 H14 121.8 .
C13 C14 H14 121.8 .
N3 C15 C14 123.8(15) .
N3 C15 C16 116.7(14) .
C14 C15 C16 119.5(15) .
C17 C16 N4 122.8(15) .
C17 C16 C15 124.3(15) .
N4 C16 C15 112.9(13) .
C16 C17 C18 117.1(17) .
C16 C17 H17 121.5 .
C18 C17 H17 121.5 .
C17 C18 C19 122.4(16) .
C17 C18 H18 118.8 .
C19 C18 H18 118.8 .
C20 C19 C18 115.8(17) .
C20 C19 H19 122.1 .
C18 C19 H19 122.1 .
N4 C20 C19 124.6(17) .
N4 C20 H20 117.7 .
C19 C20 H20 117.7 .
N5 C21 C22 125(2) .
N5 C21 H21 117.4 .
C22 C21 H21 117.4 .
C21 C22 C23 112.0(19) .
C21 C22 H22 124.0 .
C23 C22 H22 124.0 .
C24 C23 C22 121(2) .
C24 C23 H23 119.3 .
C22 C23 H23 119.3 .
C23 C24 C25 124(2) .
C23 C24 H24 117.9 .
C25 C24 H24 117.9 .
N7 C25 C24 117.6(19) .
N7 C25 N5 125.4(17) .
C24 C25 N5 117(2) .
N7 C26 N6 123.3(17) .
N7 C26 C27 118.1(17) .
N6 C26 C27 118.5(18) .
C28 C27 C26 121(2) .
C28 C27 H27 119.4 .
C26 C27 H27 119.4 .
C29 C28 C27 123(2) .
C29 C28 H28 118.5 .
C27 C28 H28 118.5 .
C28 C29 C30 116(2) .
C28 C29 H29 121.9 .
C30 C29 H29 121.9 .
N6 C30 C29 124.0(16) .
N6 C30 H30 118.0 .
C29 C30 H30 118.0 .
F1 B1 F3 123(6) .
F1 B1 F2 116(5) .
F3 B1 F2 120(7) .
F1 B1 F4 87(6) .
F3 B1 F4 92(6) .
F2 B1 F4 86(6) .
B1 F4 F4 129(5) 5
F6 B2 F5 109(5) .
F6 B2 F7 116(5) .
F5 B2 F7 121(5) .
F6 B2 F8 104(5) .
F5 B2 F8 102(5) .
F7 B2 F8 103(5) .
B2 F6 F6 144(5) 4

loop_
_geom_bond_atom_site_label_1
_geom_bond_atom_site_label_2
_geom_bond_distance
_geom_bond_site_symmetry_2
Ru1 N2 2.043(11) .
Ru1 N3 2.054(12) .
Ru1 N4 2.066(11) .
Ru1 N1 2.070(11) .
Ru1 N6 2.076(12) .
Ru1 N5 2.113(13) .
N1 C1 1.31(2) .
N1 C5 1.36(2) .
N2 C10 1.342(19) .
N2 C6 1.393(19) .
N3 C15 1.315(18) .
N3 C11 1.36(2) .
N4 C20 1.34(2) .
N4 C16 1.386(19) .
N5 C21 1.34(2) .
N5 C25 1.40(2) .
N6 C30 1.33(2) .
N6 C26 1.386(18) .
N7 C25 1.28(3) .
N7 C26 1.36(2) .
C1 C2 1.34(2) .
C1 H1 0.9300 .
C2 C3 1.33(3) .
C2 H2 0.9300 .
C3 C4 1.46(3) .
C3 H3 0.9300 .
C4 C5 1.36(2) .
C4 H4 0.9300 .
C5 C6 1.44(3) .
C6 C7 1.38(2) .
C7 C8 1.40(3) .
C7 H7 0.9300 .
C8 C9 1.37(3) .
C8 H8 0.9300 .
C9 C10 1.40(2) .
C9 H9 0.9300 .
C10 H10 0.9300 .
C11 C12 1.37(2) .
C11 H11 0.9300 .
C12 C13 1.31(3) .
C12 H12 0.9300 .
C13 C14 1.42(3) .
C13 H13 0.9300 .
C14 C15 1.39(2) .
C14 H14 0.9300 .
C15 C16 1.47(2) .
C16 C17 1.37(2) .
C17 C18 1.37(2) .
C17 H17 0.9300 .
C18 C19 1.40(3) .
C18 H18 0.9300 .
C19 C20 1.37(2) .
C19 H19 0.9300 .
C20 H20 0.9300 .
C21 C22 1.39(3) .
C21 H21 0.9300 .
C22 C23 1.49(3) .
C22 H22 0.9300 .
C23 C24 1.28(3) .
C23 H23 0.9300 .
C24 C25 1.38(3) .
C24 H24 0.9300 .
C26 C27 1.39(3) .
C27 C28 1.32(3) .
C27 H27 0.9300 .
C28 C29 1.30(3) .
C28 H28 0.9300 .
C29 C30 1.41(2) .
C29 H29 0.9300 .
C30 H30 0.9300 .
B1 F1 1.21(8) .
B1 F3 1.20(6) .
B1 F2 1.23(7) .
B1 F4 1.49(10) .
F4 F4 1.76(8) 5
B2 F6 1.26(6) .
B2 F5 1.28(6) .
B2 F7 1.32(6) .
B2 F8 1.39(7) .
F6 F6 1.63(7) 4

loop_
_geom_torsion_atom_site_label_1
_geom_torsion_atom_site_label_2
_geom_torsion_atom_site_label_3
_geom_torsion_atom_site_label_4
_geom_torsion
_geom_torsion_site_symmetry_4
C5 N1 C1 C2 2(3) .
Ru1 N1 C1 C2 -176.5(15) .
N1 C1 C2 C3 -3(3) .
C1 C2 C3 C4 3(3) .
C2 C3 C4 C5 -2(3) .
C1 N1 C5 C4 -1(2) .
Ru1 N1 C5 C4 177.5(12) .
C1 N1 C5 C6 178.1(14) .
Ru1 N1 C5 C6 -3.3(18) .
C3 C4 C5 N1 1(3) .
C3 C4 C5 C6 -178.0(16) .
C10 N2 C6 C7 2(2) .
Ru1 N2 C6 C7 -176.5(12) .
C10 N2 C6 C5 -179.4(14) .
Ru1 N2 C6 C5 2.4(16) .
N1 C5 C6 C7 179.4(15) .
C4 C5 C6 C7 -1(3) .
N1 C5 C6 N2 1(2) .
C4 C5 C6 N2 179.7(14) .
N2 C6 C7 C8 -1(3) .
C5 C6 C7 C8 179.8(17) .
C6 C7 C8 C9 1(3) .
C7 C8 C9 C10 -1(3) .
C6 N2 C10 C9 -2(2) .
Ru1 N2 C10 C9 175.8(12) .
C8 C9 C10 N2 2(3) .
C15 N3 C11 C12 1(3) .
Ru1 N3 C11 C12 179.4(14) .
N3 C11 C12 C13 2(3) .
C11 C12 C13 C14 -6(3) .
C12 C13 C14 C15 6(3) .
C11 N3 C15 C14 -1(2) .
Ru1 N3 C15 C14 -178.9(12) .
C11 N3 C15 C16 178.4(14) .
Ru1 N3 C15 C16 0.0(17) .
C13 C14 C15 N3 -3(3) .
C13 C14 C15 C16 178.0(16) .
C20 N4 C16 C17 1(2) .
Ru1 N4 C16 C17 175.9(11) .
C20 N4 C16 C15 -178.7(13) .
Ru1 N4 C16 C15 -3.6(14) .
N3 C15 C16 C17 -177.1(14) .
C14 C15 C16 C17 2(2) .
N3 C15 C16 N4 2.3(19) .
C14 C15 C16 N4 -178.7(13) .
N4 C16 C17 C18 -2(2) .
C15 C16 C17 C18 177.8(15) .
C16 C17 C18 C19 3(3) .
C17 C18 C19 C20 -3(3) .
C16 N4 C20 C19 -1(2) .
Ru1 N4 C20 C19 -175.7(13) .
C18 C19 C20 N4 2(3) .
C25 N5 C21 C22 -3(3) .
Ru1 N5 C21 C22 168.3(14) .
N5 C21 C22 C23 -3(3) .
C21 C22 C23 C24 6(3) .
C22 C23 C24 C25 -3(3) .
C26 N7 C25 C24 -160.9(19) .
C26 N7 C25 N5 13(3) .
C23 C24 C25 N7 171(2) .
C23 C24 C25 N5 -4(3) .
C21 N5 C25 N7 -167.8(17) .
Ru1 N5 C25 N7 21(2) .
C21 N5 C25 C24 6(2) .
Ru1 N5 C25 C24 -164.6(13) .
C25 N7 C26 N6 -24(3) .
C25 N7 C26 C27 158(2) .
C30 N6 C26 N7 177.8(16) .
Ru1 N6 C26 N7 -3(2) .
C30 N6 C26 C27 -4(2) .
Ru1 N6 C26 C27 174.8(13) .
N7 C26 C27 C28 179(2) .
N6 C26 C27 C28 1(3) .
C26 C27 C28 C29 3(4) .
C27 C28 C29 C30 -3(4) .
C26 N6 C30 C29 4(3) .
Ru1 N6 C30 C29 -175.3(15) .
C28 C29 C30 N6 0(3) .
F1 B1 F4 F4 116(4) 5
F3 B1 F4 F4 -7(7) 5
F2 B1 F4 F4 -128(3) 5
F5 B2 F6 F6 105(6) 4
F7 B2 F6 F6 -35(10) 4
F8 B2 F6 F6 -147(5) 4
